data_7107568
loop_
_publ_author_name
'Zheng Yan'
'Mian Li'
'Hui-Ling Gao'
'Xiao-Chun Huang'
'Dan Li'

_publ_section_title
;
 High-spin versus spin-crossover versus low-spin: symmetry intervention in
 cooperativity in a 3D polymorphic iron(II)-tetrazole system
;
_journal_name_full Chem.Commun.
_journal_page_first 3960
_journal_paper_doi 10.1039/c2cc18140a
_journal_volume 48
_journal_year 2012
_chemical_formula_moiety 'C12 H7 Fe N12'
_chemical_formula_sum 'C12 H7 Fe N12'
_chemical_formula_weight 375.15
_chemical_name_systematic
;
?
;
_space_group_IT_number 70
_symmetry_cell_setting orthorhombic
_symmetry_space_group_name_Hall '-F 2uv 2vw'
_symmetry_space_group_name_H-M 'F d d d :2'
_atom_sites_solution_hydrogens geom
_atom_sites_solution_primary direct
_atom_sites_solution_secondary difmap
_audit_creation_method SHELXL-97
_cell_angle_alpha 90.00
_cell_angle_beta 90.00
_cell_angle_gamma 90.00
_cell_formula_units_Z 16
_cell_length_a 7.7980(3)
_cell_length_b 26.3062(14)
_cell_length_c 30.3991(12)
_cell_measurement_reflns_used 1975
_cell_measurement_temperature 100(2)
_cell_measurement_theta_max 29.330
_cell_measurement_theta_min 2.800
_cell_volume 6235.9(5)
_computing_cell_refinement 'Bruker SMART (Bruker, 2002)'
_computing_data_collection 'Bruker SMART (Bruker, 2002)'
_computing_data_reduction 'Bruker SAINT (Bruker, 2002)'
_computing_molecular_graphics XP
_computing_publication_material XCIF
_computing_structure_refinement 'SHELXL-97 (Sheldrick, 1997)'
_computing_structure_solution 'SHELXS-97 (Sheldrick, 1997)'
_diffrn_ambient_temperature 100(2)
_diffrn_measured_fraction_theta_full 0.999
_diffrn_measured_fraction_theta_max 0.999
_diffrn_measurement_device_type 'Bruker Smart Apex CCD area detector'
_diffrn_measurement_method 'phi and omega scans'
_diffrn_radiation_monochromator graphite
_diffrn_radiation_source 'fine-focus sealed tube'
_diffrn_radiation_type MoK\a
_diffrn_radiation_wavelength 0.71073
_diffrn_reflns_av_R_equivalents 0.0390
_diffrn_reflns_av_sigmaI/netI 0.0403
_diffrn_reflns_limit_h_max 7
_diffrn_reflns_limit_h_min -9
_diffrn_reflns_limit_k_max 23
_diffrn_reflns_limit_k_min -31
_diffrn_reflns_limit_l_max 36
_diffrn_reflns_limit_l_min -34
_diffrn_reflns_number 4775
_diffrn_reflns_theta_full 24.99
_diffrn_reflns_theta_max 24.99
_diffrn_reflns_theta_min 2.81
_exptl_absorpt_coefficient_mu 0.992
_exptl_absorpt_correction_T_max 0.845
_exptl_absorpt_correction_T_min 0.812
_exptl_absorpt_correction_type multi-scan
_exptl_absorpt_process_details 'SADABS (Sheldrick, 1996)'
_exptl_crystal_colour colourless
_exptl_crystal_density_diffrn 1.598
_exptl_crystal_density_method 'not measured'
_exptl_crystal_description polyhedron
_exptl_crystal_F_000 3024
_exptl_crystal_size_max 0.21
_exptl_crystal_size_mid 0.19
_exptl_crystal_size_min 0.17
_platon_squeeze_details
;
;
_refine_diff_density_max 0.434
_refine_diff_density_min -0.291
_refine_diff_density_rms 0.069
_refine_ls_extinction_method none
_refine_ls_goodness_of_fit_ref 1.053
_refine_ls_hydrogen_treatment constr
_refine_ls_matrix_type full
_refine_ls_number_parameters 124
_refine_ls_number_reflns 1384
_refine_ls_number_restraints 0
_refine_ls_restrained_S_all 1.053
_refine_ls_R_factor_all 0.0396
_refine_ls_R_factor_gt 0.0315
_refine_ls_shift/su_max 0.000
_refine_ls_shift/su_mean 0.000
_refine_ls_structure_factor_coef Fsqd
_refine_ls_weighting_details 'calc w=1/[\s^2^(Fo^2^)+(0.0251P)^2^+27.6955P] where P=(Fo^2^+2Fc^2^)/3'
_refine_ls_weighting_scheme calc
_refine_ls_wR_factor_gt 0.0719
_refine_ls_wR_factor_ref 0.0756
_reflns_number_gt 1160
_reflns_number_total 1384
_reflns_threshold_expression >2sigma(I)
_cod_data_source_file c2cc18140a.txt
_cod_data_source_block complex_1a
_cod_original_sg_symbol_Hall -F2uv2vw
_cod_original_sg_symbol_H-M Fddd
_cod_database_code 7107568

loop_
_symmetry_equiv_pos_as_xyz
'x, y, z'
'-x+3/4, -y+3/4, z'
'-x+3/4, y, -z+3/4'
'x, -y+3/4, -z+3/4'
'x, y+1/2, z+1/2'
'-x+3/4, -y+5/4, z+1/2'
'-x+3/4, y+1/2, -z+5/4'
'x, -y+5/4, -z+5/4'
'x+1/2, y, z+1/2'
'-x+5/4, -y+3/4, z+1/2'
'-x+5/4, y, -z+5/4'
'x+1/2, -y+3/4, -z+5/4'
'x+1/2, y+1/2, z'
'-x+5/4, -y+5/4, z'
'-x+5/4, y+1/2, -z+3/4'
'x+1/2, -y+5/4, -z+3/4'
'-x, -y, -z'
'x-3/4, y-3/4, -z'
'x-3/4, -y, z-3/4'
'-x, y-3/4, z-3/4'
'-x, -y+1/2, -z+1/2'
'x-3/4, y-1/4, -z+1/2'
'x-3/4, -y+1/2, z-1/4'
'-x, y-1/4, z-1/4'
'-x+1/2, -y, -z+1/2'
'x-1/4, y-3/4, -z+1/2'
'x-1/4, -y, z-1/4'
'-x+1/2, y-3/4, z-1/4'
'-x+1/2, -y+1/2, -z'
'x-1/4, y-1/4, -z'
'x-1/4, -y+1/2, z-3/4'
'-x+1/2, y-1/4, z-3/4'

loop_
_atom_site_label
_atom_site_type_symbol
_atom_site_fract_x
_atom_site_fract_y
_atom_site_fract_z
_atom_site_U_iso_or_equiv
_atom_site_adp_type
_atom_site_occupancy
_atom_site_symmetry_multiplicity
_atom_site_calc_flag
_atom_site_refinement_flags
Fe1 Fe 0.3750 0.3750 0.117810(15) 0.00596(16) Uani 1 2 d S
N1 N 0.5411(2) 0.43986(7) 0.12150(6) 0.0085(4) Uani 1 1 d .
N2 N 0.4844(3) 0.48766(8) 0.11931(7) 0.0117(5) Uani 1 1 d .
N3 N 0.5313(2) 0.34079(8) 0.17167(6) 0.0085(5) Uani 1 1 d .
N4 N 0.4434(3) 0.31228(8) 0.19811(7) 0.0133(5) Uani 1 1 d .
N5 N 0.5542(3) 0.28535(8) 0.22214(7) 0.0138(5) Uani 1 1 d .
H5A H 0.5270 0.2625 0.2430 0.017 Uiso 0.50 1 d PR
N6 N 0.7037(2) 0.33346(8) 0.17807(6) 0.0080(5) Uani 1 1 d .
C1 C 0.6250 0.51647(13) 0.1250 0.0103(7) Uani 1 2 d S
C2 C 0.6250 0.57225(14) 0.1250 0.0133(8) Uani 1 2 d S
C3 C 0.4915(7) 0.5992(2) 0.10570(19) 0.0192(13) Uani 0.50 1 d P
H3A H 0.3978 0.5811 0.0925 0.023 Uiso 0.50 1 d PR
C4 C 0.4921(7) 0.6513(2) 0.10538(19) 0.0187(12) Uani 0.50 1 d P
H4A H 0.4001 0.6695 0.0915 0.022 Uiso 0.50 1 d PR
C5 C 0.7126(3) 0.29832(10) 0.20974(8) 0.0100(5) Uani 1 1 d .
C6 C 0.8639(3) 0.27427(10) 0.22949(8) 0.0116(6) Uani 1 1 d .
C7 C 1.0065(3) 0.30207(10) 0.24204(8) 0.0141(6) Uani 1 1 d .
H7A H 1.0111 0.3380 0.2365 0.017 Uiso 1 1 d R
C8 C 0.8577(3) 0.22201(10) 0.23748(8) 0.0150(6) Uani 1 1 d .
H8A H 0.7588 0.2028 0.2287 0.018 Uiso 1 1 d R

loop_
_atom_site_aniso_label
_atom_site_aniso_U_11
_atom_site_aniso_U_22
_atom_site_aniso_U_33
_atom_site_aniso_U_23
_atom_site_aniso_U_13
_atom_site_aniso_U_12
Fe1 0.0064(3) 0.0043(3) 0.0072(3) 0.000 0.000 0.0003(2)
N1 0.0093(9) 0.0039(11) 0.0122(10) -0.0001(8) -0.0003(8) 0.0019(9)
N2 0.0125(11) 0.0035(11) 0.0190(11) 0.0009(9) -0.0007(9) -0.0003(9)
N3 0.0061(10) 0.0098(12) 0.0096(10) 0.0012(8) 0.0019(8) 0.0011(9)
N4 0.0109(11) 0.0165(13) 0.0126(11) 0.0078(9) 0.0006(9) 0.0014(10)
N5 0.0081(11) 0.0172(13) 0.0161(11) 0.0107(9) -0.0011(9) 0.0014(10)
N6 0.0066(10) 0.0070(11) 0.0104(10) 0.0023(8) 0.0000(8) 0.0026(9)
C1 0.0121(18) 0.0058(19) 0.0130(17) 0.000 -0.0013(14) 0.000
C2 0.0142(18) 0.0058(19) 0.0198(19) 0.000 0.0001(15) 0.000
C3 0.018(3) 0.007(3) 0.032(4) -0.002(2) -0.011(2) -0.004(2)
C4 0.021(3) 0.006(3) 0.030(4) 0.003(2) -0.006(2) 0.002(2)
C5 0.0088(12) 0.0110(14) 0.0103(12) 0.0027(10) -0.0006(10) -0.0002(11)
C6 0.0080(12) 0.0157(15) 0.0111(12) 0.0069(10) 0.0015(10) 0.0015(11)
C7 0.0115(13) 0.0102(14) 0.0208(14) 0.0090(11) -0.0016(11) -0.0012(11)
C8 0.0097(13) 0.0155(15) 0.0198(14) 0.0066(11) -0.0022(11) -0.0022(11)

loop_
_atom_type_symbol
_atom_type_description
_atom_type_scat_dispersion_real
_atom_type_scat_dispersion_imag
_atom_type_scat_source
C C 0.0033 0.0016 'International Tables Vol C Tables 4.2.6.8 and 6.1.1.4'
H H 0.0000 0.0000 'International Tables Vol C Tables 4.2.6.8 and 6.1.1.4'
N N 0.0061 0.0033 'International Tables Vol C Tables 4.2.6.8 and 6.1.1.4'
Fe Fe 0.3463 0.8444 'International Tables Vol C Tables 4.2.6.8 and 6.1.1.4'

loop_
_geom_angle_atom_site_label_1
_geom_angle_atom_site_label_2
_geom_angle_atom_site_label_3
_geom_angle
_geom_angle_site_symmetry_1
_geom_angle_site_symmetry_3
N1 Fe1 N1 174.00(10) . 2
N1 Fe1 N6 90.27(7) . 12_454
N1 Fe1 N6 93.50(7) 2 12_454
N1 Fe1 N6 93.50(7) . 11_554
N1 Fe1 N6 90.27(7) 2 11_554
N6 Fe1 N6 102.11(10) 12_454 11_554
N1 Fe1 N3 87.28(7) . .
N1 Fe1 N3 88.32(7) 2 .
N6 Fe1 N3 171.46(8) 12_454 .
N6 Fe1 N3 86.20(7) 11_554 .
N1 Fe1 N3 88.32(7) . 2
N1 Fe1 N3 87.28(7) 2 2
N6 Fe1 N3 86.20(7) 12_454 2
N6 Fe1 N3 171.46(8) 11_554 2
N3 Fe1 N3 85.55(10) . 2
N1 N1 N2 109.60(12) 11_554 .
N1 N1 Fe1 127.19(5) 11_554 .
N2 N1 Fe1 123.11(15) . .
N1 N2 C1 104.7(2) . .
N4 N3 N6 110.44(18) . .
N4 N3 Fe1 113.56(15) . .
N6 N3 Fe1 134.11(15) . .
N3 N4 N5 107.68(19) . .
C5 N5 N4 108.00(19) . .
C5 N5 H5A 126.0 . .
N4 N5 H5A 126.0 . .
C5 N6 N3 104.47(19) . .
C5 N6 Fe1 139.67(16) . 11_554
N3 N6 Fe1 115.57(14) . 11_554
N2 C1 N2 111.4(3) . 11_554
N2 C1 C2 124.32(15) . .
N2 C1 C2 124.32(15) 11_554 .
C4 C2 C4 119.7(5) 14 8_554
C3 C2 C3 118.6(5) 11_554 .
C4 C2 C1 120.2(3) 14 .
C4 C2 C1 120.2(3) 8_554 .
C3 C2 C1 120.7(3) 11_554 .
C3 C2 C1 120.7(3) . .
C4 C3 C2 120.7(5) . .
C4 C3 H3A 114.6 8_554 .
C4 C3 H3A 119.6 . .
C2 C3 H3A 119.6 . .
C3 C4 C2 120.1(5) . 14
C3 C4 H4A 116.3 8_554 .
C3 C4 H4A 119.9 . .
C2 C4 H4A 119.9 14 .
N5 C5 N6 109.4(2) . .
N5 C5 C6 121.2(2) . .
N6 C5 C6 129.4(2) . .
C7 C6 C8 120.0(2) . .
C7 C6 C5 122.1(2) . .
C8 C6 C5 117.9(2) . .
C8 C7 C6 119.8(2) 21_755 .
C8 C7 H7A 120.1 21_755 .
C6 C7 H7A 120.1 . .
C7 C8 C6 120.2(2) 21_755 .
C7 C8 H8A 119.9 21_755 .
C6 C8 H8A 119.9 . .

loop_
_geom_bond_atom_site_label_1
_geom_bond_atom_site_label_2
_geom_bond_distance
_geom_bond_site_symmetry_2
Fe1 N1 2.145(2) .
Fe1 N1 2.145(2) 2
Fe1 N6 2.2189(19) 12_454
Fe1 N6 2.219(2) 11_554
Fe1 N3 2.231(2) .
Fe1 N3 2.231(2) 2
N1 N1 1.325(4) 11_554
N1 N2 1.335(3) .
N2 C1 1.344(3) .
N3 N4 1.296(3) .
N3 N6 1.372(3) .
N4 N5 1.335(3) .
N5 C5 1.335(3) .
N5 H5A 0.9000 .
N6 C5 1.337(3) .
N6 Fe1 2.2189(19) 11_554
C1 N2 1.344(3) 11_554
C1 C2 1.467(5) .
C2 C4 1.383(6) 14
C2 C4 1.383(6) 8_554
C2 C3 1.389(6) 11_554
C2 C3 1.389(6) .
C3 C4 1.372(7) .
C3 H3A 0.9601 .
C4 C2 1.383(6) 14
C4 H4A 0.9600 .
C5 C6 1.467(3) .
C6 C7 1.385(4) .
C6 C8 1.397(4) .
C7 C8 1.382(4) 21_755
C7 H7A 0.9601 .
C8 C7 1.382(4) 21_755
C8 H8A 0.9600 .

loop_
_geom_torsion_atom_site_label_1
_geom_torsion_atom_site_label_2
_geom_torsion_atom_site_label_3
_geom_torsion_atom_site_label_4
_geom_torsion
_geom_torsion_site_symmetry_1
_geom_torsion_site_symmetry_4
N1 Fe1 N1 N1 80.7(2) 2 11_554
N6 Fe1 N1 N1 -150.3(3) 12_454 11_554
N6 Fe1 N1 N1 -48.2(3) 11_554 11_554
N3 Fe1 N1 N1 37.8(3) . 11_554
N3 Fe1 N1 N1 123.5(3) 2 11_554
N1 Fe1 N1 N2 -95.38(17) 2 .
N6 Fe1 N1 N2 33.61(17) 12_454 .
N6 Fe1 N1 N2 135.76(17) 11_554 .
N3 Fe1 N1 N2 -138.21(18) . .
N3 Fe1 N1 N2 -52.59(17) 2 .
N1 N1 N2 C1 0.4(3) 11_554 .
Fe1 N1 N2 C1 177.05(11) . .
N1 Fe1 N3 N4 146.85(17) . .
N1 Fe1 N3 N4 -29.07(17) 2 .
N6 Fe1 N3 N4 73.4(5) 12_454 .
N6 Fe1 N3 N4 -119.46(17) 11_554 .
N3 Fe1 N3 N4 58.33(14) 2 .
N1 Fe1 N3 N6 -50.7(2) . .
N1 Fe1 N3 N6 133.4(2) 2 .
N6 Fe1 N3 N6 -124.2(4) 12_454 .
N6 Fe1 N3 N6 43.00(19) 11_554 .
N3 Fe1 N3 N6 -139.2(3) 2 .
N6 N3 N4 N5 -0.5(3) . .
Fe1 N3 N4 N5 166.15(15) . .
N3 N4 N5 C5 0.2(3) . .
N4 N3 N6 C5 0.6(3) . .
Fe1 N3 N6 C5 -162.23(18) . .
N4 N3 N6 Fe1 175.66(15) . 11_554
Fe1 N3 N6 Fe1 12.8(3) . 11_554
N1 N2 C1 N2 -0.14(10) . 11_554
N1 N2 C1 C2 179.86(10) . .
N2 C1 C2 C4 -141.1(3) . 14
N2 C1 C2 C4 38.9(3) 11_554 14
N2 C1 C2 C4 38.9(3) . 8_554
N2 C1 C2 C4 -141.1(3) 11_554 8_554
N2 C1 C2 C3 159.6(3) . 11_554
N2 C1 C2 C3 -20.4(3) 11_554 11_554
N2 C1 C2 C3 -20.4(3) . .
N2 C1 C2 C3 159.6(3) 11_554 .
C4 C2 C3 C4 -123.0(5) 14 8_554
C3 C2 C3 C4 -74.4(4) 11_554 8_554
C1 C2 C3 C4 105.6(4) . 8_554
C4 C2 C3 C4 -48.0(5) 14 .
C4 C2 C3 C4 75.0(6) 8_554 .
C3 C2 C3 C4 0.5(4) 11_554 .
C1 C2 C3 C4 -179.5(4) . .
C4 C2 C3 C3 -83.5(4) 14 8_554
C4 C2 C3 C3 39.5(4) 8_554 8_554
C3 C2 C3 C3 -35.0(2) 11_554 8_554
C1 C2 C3 C3 145.0(2) . 8_554
C4 C3 C4 C3 -0.4(7) 8_554 8_554
C2 C3 C4 C3 -61.1(7) . 8_554
C4 C3 C4 C2 59.6(7) 8_554 14
C2 C3 C4 C2 -1.1(8) . 14
C3 C3 C4 C2 60.0(4) 8_554 14
C2 C3 C4 C4 -60.6(5) . 8_554
C3 C3 C4 C4 0.4(7) 8_554 8_554
N4 N5 C5 N6 0.2(3) . .
N4 N5 C5 C6 -178.5(2) . .
N3 N6 C5 N5 -0.5(3) . .
Fe1 N6 C5 N5 -173.57(18) 11_554 .
N3 N6 C5 C6 178.1(2) . .
Fe1 N6 C5 C6 5.1(4) 11_554 .
N5 C5 C6 C7 -136.4(3) . .
N6 C5 C6 C7 45.1(4) . .
N5 C5 C6 C8 40.5(3) . .
N6 C5 C6 C8 -138.0(3) . .
C8 C6 C7 C8 -0.1(4) . 21_755
C5 C6 C7 C8 176.8(2) . 21_755
C7 C6 C8 C7 0.1(4) . 21_755
C5 C6 C8 C7 -176.9(2) . 21_755

loop_
_platon_squeeze_void_nr
_platon_squeeze_void_average_x
_platon_squeeze_void_average_y
_platon_squeeze_void_average_z
_platon_squeeze_void_volume
_platon_squeeze_void_count_electrons
_platon_squeeze_void_content
1 0.625 0.125 0.125 117 38 ' '
2 0.125 0.125 0.625 117 38 ' '
3 0.375 0.375 0.375 117 38 ' '
4 0.875 0.375 0.875 117 38 ' '
5 0.125 0.625 0.125 117 38 ' '
6 0.625 0.625 0.625 117 38 ' '
7 0.875 0.875 0.375 117 38 ' '
8 0.375 0.875 0.875 117 38 ' '
